data_4517019
loop_
_publ_author_name
'Senthilkumar, S.'
'Goswami, Ranadip'
'Obasi, Nnamdi Lawrence'
'Neogi, Subhadip'

_publ_section_title
;
 Construction of Pillar-Layer Metal--Organic Frameworks for CO2 Adsorption
 under Humid Climate: High Selectivity and Sensitive Detection of Picric
 Acid in Water
;
_journal_issue 12
_journal_name_full 'ACS Sustainable Chemistry &amp; Engineering'
_journal_page_first 11307
_journal_paper_doi 10.1021/acssuschemeng.7b02087
_journal_volume 5
_journal_year 2017
_chemical_formula_moiety 'C6 H2 N3 O7, 0.5(C10 H10 N4)'
_chemical_formula_sum 'C11 H7 N5 O7'
_chemical_formula_weight 321.22
_space_group_crystal_system monoclinic
_space_group_IT_number 14
_space_group_name_Hall '-P 2yn'
_space_group_name_H-M_alt 'P 1 21/n 1'
_symmetry_cell_setting monoclinic
_symmetry_Int_Tables_number 14
_symmetry_space_group_name_H-M 'P 1 21/n 1'
_atom_sites_solution_hydrogens mixed
_audit_creation_method SHELXL-2016/6
_cell_angle_alpha 90
_cell_angle_beta 97.599(6)
_cell_angle_gamma 90
_cell_formula_units_Z 4
_cell_length_a 5.535(2)
_cell_length_b 19.583(9)
_cell_length_c 11.673(5)
_cell_measurement_reflns_used 446
_cell_measurement_temperature 150(2)
_cell_measurement_theta_max 21.23
_cell_measurement_theta_min 2.73
_cell_volume 1254.1(9)
_computing_cell_refinement 'Bruker SAINT'
_computing_data_collection 'Bruker APEX3'
_computing_data_reduction 'Bruker SAINT'
_computing_structure_refinement 'SHELXL-2016/6 (Sheldrick, 2016)'
_computing_structure_solution 'Bruker SHELXTL'
_diffrn_ambient_pressure 101.3
_diffrn_ambient_temperature 150(2)
_diffrn_measured_fraction_theta_full 0.989
_diffrn_measured_fraction_theta_max 0.982
_diffrn_measurement_device_type 'CCD area detector'
_diffrn_measurement_method '\f and \w scans'
_diffrn_radiation_probe x-ray
_diffrn_radiation_type MoK\a
_diffrn_radiation_wavelength 0.71073
_diffrn_reflns_av_R_equivalents 0.0889
_diffrn_reflns_av_unetI/netI 0.1304
_diffrn_reflns_Laue_measured_fraction_full 0.989
_diffrn_reflns_Laue_measured_fraction_max 0.982
_diffrn_reflns_limit_h_max 3
_diffrn_reflns_limit_h_min -6
_diffrn_reflns_limit_k_max 24
_diffrn_reflns_limit_k_min -23
_diffrn_reflns_limit_l_max 12
_diffrn_reflns_limit_l_min -14
_diffrn_reflns_number 5361
_diffrn_reflns_point_group_measured_fraction_full 0.989
_diffrn_reflns_point_group_measured_fraction_max 0.982
_diffrn_reflns_theta_full 25.000
_diffrn_reflns_theta_max 25.994
_diffrn_reflns_theta_min 2.044
_diffrn_source 'X-ray tube'
_diffrn_source_type 'SMART Bruker'
_exptl_absorpt_coefficient_mu 0.146
_exptl_absorpt_correction_type none
_exptl_crystal_colour orange
_exptl_crystal_density_diffrn 1.701
_exptl_crystal_description needles
_exptl_crystal_F_000 656
_exptl_crystal_size_max 0.200
_exptl_crystal_size_mid 0.120
_exptl_crystal_size_min 0.080
_refine_diff_density_max 0.441
_refine_diff_density_min -0.308
_refine_diff_density_rms 0.087
_refine_ls_extinction_coef 0.008(3)
_refine_ls_extinction_expression Fc^*^=kFc[1+0.001xFc^2^\l^3^/sin(2\q)]^-1/4^
_refine_ls_extinction_method 'SHELXL-2016/6 (Sheldrick 2016)'
_refine_ls_goodness_of_fit_ref 0.995
_refine_ls_hydrogen_treatment mixed
_refine_ls_matrix_type full
_refine_ls_number_parameters 220
_refine_ls_number_reflns 2425
_refine_ls_number_restraints 15
_refine_ls_restrained_S_all 0.993
_refine_ls_R_factor_all 0.1075
_refine_ls_R_factor_gt 0.0755
_refine_ls_shift/su_max 0.001
_refine_ls_shift/su_mean 0.000
_refine_ls_structure_factor_coef Fsqd
_refine_ls_weighting_details 'w=1/[\s^2^(Fo^2^)+(0.0824P)^2^] where P=(Fo^2^+2Fc^2^)/3'
_refine_ls_weighting_scheme calc
_refine_ls_wR_factor_gt 0.1160
_refine_ls_wR_factor_ref 0.1652
_reflns_Friedel_coverage 0.000
_reflns_number_gt 1260
_reflns_number_total 2425
_reflns_threshold_expression 'I > 2\s(I)'
_cod_data_source_file sc7b02087_si_002.cif
_cod_data_source_block C:\CC1new\work\solve1_a
_cod_original_cell_volume 1254.2(9)
_cod_original_sg_symbol_H-M 'P 21/n'
_cod_database_code 4517019
_shelx_shelxl_version_number 2016/6
_shelx_space_group_comment
;
The symmetry employed for this shelxl refinement is uniquely defined
by the following loop, which should always be used as a source of
symmetry information in preference to the above space-group names.
They are only intended as comments.
;
_shelx_estimated_absorpt_t_min 0.971
_shelx_estimated_absorpt_t_max 0.988

loop_
_space_group_symop_operation_xyz
'x, y, z'
'-x+1/2, y+1/2, -z+1/2'
'-x, -y, -z'
'x-1/2, -y-1/2, z-1/2'

loop_
_atom_site_label
_atom_site_type_symbol
_atom_site_fract_x
_atom_site_fract_y
_atom_site_fract_z
_atom_site_U_iso_or_equiv
_atom_site_adp_type
_atom_site_occupancy
_atom_site_site_symmetry_order
_atom_site_calc_flag
_atom_site_refinement_flags_posn
_atom_site_refinement_flags_adp
_atom_site_refinement_flags_occupancy
_atom_site_disorder_assembly
_atom_site_disorder_group
O1A O -0.3925(7) 0.6918(10) 0.4319(15) 0.033(2) Uani 0.76(5) 1 d D . P A 1
N1A N -0.1666(6) 0.69323(19) 0.4468(4) 0.0307(11) Uani 1 1 d D . . . .
C1A C 0.1844(8) 0.6751(2) 0.6013(4) 0.0204(11) Uani 1 1 d . . . . .
O2A O -0.043(3) 0.7301(10) 0.3910(12) 0.054(3) Uani 0.76(5) 1 d D U P A 1
N2A N 0.5384(6) 0.63645(15) 0.7447(3) 0.0247(10) Uani 1 1 d D . . . .
C2A C 0.3064(8) 0.6233(2) 0.6766(4) 0.0200(11) Uani 1 1 d . . . . .
O3A O 0.6564(5) 0.68774(14) 0.7244(3) 0.0265(8) Uani 1 1 d D . . . .
N3A N -0.1246(5) 0.47881(18) 0.6536(3) 0.0281(11) Uani 1 1 d D . . . .
C3A C 0.2069(8) 0.5598(2) 0.6914(4) 0.0222(11) Uani 1 1 d . . . . .
H3A H 0.291533 0.527811 0.743198 0.027 Uiso 1 1 calc R U . . .
O4A O 0.6199(6) 0.59471(17) 0.8194(3) 0.0381(10) Uani 1 1 d D . . . .
C4A C -0.0156(8) 0.5429(2) 0.6306(4) 0.0217(11) Uani 1 1 d . . . . .
O5A O -0.0077(6) 0.43742(16) 0.7196(3) 0.0395(10) Uani 1 1 d D . . . .
C5A C -0.1376(8) 0.5874(2) 0.5498(4) 0.0216(11) Uani 1 1 d . . . . .
H5A H -0.289095 0.574961 0.506946 0.026 Uiso 1 1 calc R U . . .
O6A O -0.3342(5) 0.46686(17) 0.6068(3) 0.0385(10) Uani 1 1 d D . . . .
C6A C -0.0350(8) 0.6491(2) 0.5336(4) 0.0206(11) Uani 1 1 d . . . . .
O7A O 0.2472(6) 0.73565(16) 0.5980(3) 0.0310(9) Uani 1 1 d . . . . .
O1B O -0.379(3) 0.675(2) 0.414(4) 0.033(2) Uani 0.24(5) 1 d D . P A 2
H1B H 0.522(7) 0.7840(18) 0.623(5) 0.05(2) Uiso 1 1 d D . . . .
N1B N 0.6224(8) 0.8157(2) 0.6095(4) 0.0251(10) Uani 1 1 d D . . . .
O2B O -0.084(8) 0.7465(16) 0.410(4) 0.054(3) Uani 0.24(5) 1 d D U P A 2
N2B N 1.0459(7) 0.98067(18) 0.5391(3) 0.0221(9) Uani 1 1 d . . . . .
C2B C 0.5373(9) 0.8546(2) 0.5175(4) 0.0240(11) Uani 1 1 d . . . . .
H2B H 0.388077 0.843400 0.471394 0.029 Uiso 1 1 calc R U . . .
C3B C 0.6688(8) 0.9105(2) 0.4914(4) 0.0258(12) Uani 1 1 d . . . . .
H3B H 0.609644 0.939440 0.428545 0.031 Uiso 1 1 calc R U . . .
C4B C 0.8890(8) 0.9241(2) 0.5583(4) 0.0196(11) Uani 1 1 d . . . . .
C5B C 0.9709(9) 0.8830(2) 0.6506(4) 0.0248(12) Uani 1 1 d . . . . .
H5B H 1.122836 0.892088 0.696092 0.030 Uiso 1 1 calc R U . . .
C6B C 0.8311(8) 0.8287(2) 0.6764(4) 0.0241(11) Uani 1 1 d . . . . .
H6B H 0.882840 0.800633 0.741468 0.029 Uiso 1 1 calc R U . . .

loop_
_atom_site_aniso_label
_atom_site_aniso_U_11
_atom_site_aniso_U_22
_atom_site_aniso_U_33
_atom_site_aniso_U_23
_atom_site_aniso_U_13
_atom_site_aniso_U_12
O1A 0.028(2) 0.016(6) 0.049(5) -0.004(4) -0.016(2) 0.004(2)
N1A 0.036(3) 0.019(2) 0.033(3) 0.0033(19) -0.007(2) 0.001(2)
C1A 0.020(2) 0.015(2) 0.025(3) -0.001(2) 0.002(2) 0.001(2)
O2A 0.036(4) 0.060(5) 0.065(5) 0.039(4) -0.002(3) -0.002(4)
N2A 0.027(2) 0.018(2) 0.029(2) 0.0009(18) 0.0010(19) -0.002(2)
C2A 0.019(2) 0.018(2) 0.022(3) 0.001(2) 0.000(2) 0.001(2)
O3A 0.0237(18) 0.0171(17) 0.037(2) -0.0005(15) -0.0013(16) -0.0027(15)
N3A 0.026(2) 0.021(2) 0.036(3) 0.0003(19) -0.001(2) -0.004(2)
C3A 0.025(2) 0.017(2) 0.024(3) 0.001(2) -0.002(2) 0.002(2)
O4A 0.034(2) 0.035(2) 0.040(2) 0.0184(18) -0.0161(18) -0.0126(18)
C4A 0.026(2) 0.013(2) 0.026(3) 0.002(2) 0.003(2) -0.001(2)
O5A 0.033(2) 0.026(2) 0.055(3) 0.0198(19) -0.0087(19) -0.0037(17)
C5A 0.021(2) 0.019(3) 0.023(3) -0.002(2) -0.002(2) 0.000(2)
O6A 0.028(2) 0.029(2) 0.054(3) 0.0066(18) -0.0123(19) -0.0103(17)
C6A 0.018(2) 0.024(3) 0.019(3) 0.004(2) 0.001(2) 0.006(2)
O7A 0.0261(18) 0.0160(17) 0.050(2) 0.0053(16) 0.0010(17) -0.0042(16)
O1B 0.028(2) 0.016(6) 0.049(5) -0.004(4) -0.016(2) 0.004(2)
N1B 0.027(2) 0.015(2) 0.032(3) -0.0033(19) 0.002(2) -0.001(2)
O2B 0.036(4) 0.060(5) 0.065(5) 0.039(4) -0.002(3) -0.002(4)
N2B 0.025(2) 0.011(2) 0.029(2) 0.0016(15) 0.0002(19) -0.0035(17)
C2B 0.022(2) 0.022(3) 0.027(3) 0.001(2) -0.002(2) 0.002(2)
C3B 0.026(3) 0.021(3) 0.027(3) 0.002(2) -0.009(2) 0.001(2)
C4B 0.023(2) 0.009(2) 0.026(3) -0.0015(19) 0.003(2) -0.002(2)
C5B 0.025(3) 0.014(2) 0.034(3) 0.003(2) -0.001(2) -0.007(2)
C6B 0.028(3) 0.016(2) 0.026(3) -0.001(2) -0.004(2) 0.005(2)

loop_
_atom_type_symbol
_atom_type_description
_atom_type_scat_dispersion_real
_atom_type_scat_dispersion_imag
_atom_type_scat_source
C C 0.0033 0.0016 'International Tables Vol C Tables 4.2.6.8 and 6.1.1.4'
H H 0.0000 0.0000 'International Tables Vol C Tables 4.2.6.8 and 6.1.1.4'
N N 0.0061 0.0033 'International Tables Vol C Tables 4.2.6.8 and 6.1.1.4'
O O 0.0106 0.0060 'International Tables Vol C Tables 4.2.6.8 and 6.1.1.4'

loop_
_geom_angle_atom_site_label_1
_geom_angle_atom_site_label_2
_geom_angle_atom_site_label_3
_geom_angle
_geom_angle_site_symmetry_1
O2A N1A O1A 124.0(10) .
O2B N1A O1B 121(3) .
O2A N1A C6A 116.9(8) .
O2B N1A C6A 125(2) .
O1A N1A C6A 119.2(8) .
O1B N1A C6A 114(2) .
O7A C1A C2A 125.5(4) .
O7A C1A C6A 122.5(4) .
C2A C1A C6A 111.9(4) .
O4A N2A O3A 121.2(4) .
O4A N2A C2A 119.1(3) .
O3A N2A C2A 119.6(3) .
C3A C2A N2A 115.7(4) .
C3A C2A C1A 123.0(4) .
N2A C2A C1A 121.3(4) .
O6A N3A O5A 122.2(4) .
O6A N3A C4A 118.4(3) .
O5A N3A C4A 119.4(3) .
C4A C3A C2A 119.7(4) .
C4A C3A H3A 120.1 .
C2A C3A H3A 120.1 .
C3A C4A C5A 121.3(4) .
C3A C4A N3A 118.9(4) .
C5A C4A N3A 119.8(4) .
C6A C5A C4A 118.5(4) .
C6A C5A H5A 120.7 .
C4A C5A H5A 120.7 .
C5A C6A C1A 124.8(4) .
C5A C6A N1A 116.5(4) .
C1A C6A N1A 118.6(4) .
C6B N1B C2B 122.9(4) .
C6B N1B H1B 124(4) .
C2B N1B H1B 113(4) .
N2B N2B C4B 112.7(5) 3_776
N1B C2B C3B 119.2(5) .
N1B C2B H2B 120.4 .
C3B C2B H2B 120.4 .
C2B C3B C4B 118.8(4) .
C2B C3B H3B 120.6 .
C4B C3B H3B 120.6 .
C5B C4B C3B 120.3(4) .
C5B C4B N2B 115.4(4) .
C3B C4B N2B 124.3(4) .
C6B C5B C4B 119.3(4) .
C6B C5B H5B 120.3 .
C4B C5B H5B 120.3 .
N1B C6B C5B 119.4(5) .
N1B C6B H6B 120.3 .
C5B C6B H6B 120.3 .

loop_
_geom_bond_atom_site_label_1
_geom_bond_atom_site_label_2
_geom_bond_distance
_geom_bond_site_symmetry_2
O1A N1A 1.240(2) .
N1A O2A 1.239(2) .
N1A O2B 1.240(2) .
N1A O1B 1.240(2) .
N1A C6A 1.452(6) .
C1A O7A 1.237(5) .
C1A C2A 1.449(6) .
C1A C6A 1.451(6) .
N2A O4A 1.2366(19) .
N2A O3A 1.2378(19) .
N2A C2A 1.441(5) .
C2A C3A 1.381(6) .
N3A O6A 1.238(2) .
N3A O5A 1.2392(19) .
N3A C4A 1.434(6) .
C3A C4A 1.378(6) .
C3A H3A 0.9500 .
C4A C5A 1.391(6) .
C5A C6A 1.359(6) .
C5A H5A 0.9500 .
N1B C6B 1.331(6) .
N1B C2B 1.350(6) .
N1B H1B 0.860(2) .
N2B N2B 1.242(7) 3_776
N2B C4B 1.442(5) .
C2B C3B 1.371(6) .
C2B H2B 0.9500 .
C3B C4B 1.384(6) .
C3B H3B 0.9500 .
C4B C5B 1.373(6) .
C5B C6B 1.373(6) .
C5B H5B 0.9500 .
C6B H6B 0.9500 .
